data_4103856
loop_
_publ_author_name
'Scott A. Snyder'
'Steven P. Breazzano'
'Audrey G. Ross'
'Yunqing Lin'
'Alexandros L. Zografos'

_publ_section_title
;
 Total Synthesis of Diverse Carbogenic Complexity within the Resveratrol
 Class from a Common Building Block
;
_journal_name_full 'Journal of the American Chemical Society'
_journal_page_first 1753
_journal_page_last 1765
_journal_paper_doi 10.1021/ja806183r
_journal_volume 131
_journal_year 2009
_chemical_formula_sum 'C29 H29 Cl6 O6'
_chemical_formula_weight 686.22
_chemical_name_systematic
;
 ?
;
_space_group_IT_number 14
_symmetry_cell_setting monoclinic
_symmetry_space_group_name_Hall '-P 2yn'
_symmetry_space_group_name_H-M 'P 1 21/n 1'
_atom_sites_solution_hydrogens geom
_atom_sites_solution_primary direct
_atom_sites_solution_secondary difmap
_audit_creation_method SHELXL-97
_cell_angle_alpha 90.00
_cell_angle_beta 109.854(3)
_cell_angle_gamma 90.00
_cell_formula_units_Z 4
_cell_length_a 15.983(4)
_cell_length_b 8.710(2)
_cell_length_c 23.384(5)
_cell_measurement_reflns_used 2971
_cell_measurement_temperature 125(2)
_cell_measurement_theta_max 24.06
_cell_measurement_theta_min 2.52
_cell_volume 3061.8(12)
_computing_cell_refinement 'Bruker SMART'
_computing_data_collection 'Bruker SMART'
_computing_data_reduction 'Bruker SAINT'
_computing_molecular_graphics 'Bruker SHELXTL'
_computing_publication_material 'Bruker SHELXTL'
_computing_structure_refinement 'SHELXL-97 (Sheldrick, 1997)'
_computing_structure_solution 'SHELXS-97 (Sheldrick, 1990)'
_diffrn_ambient_temperature 125(2)
_diffrn_measured_fraction_theta_full 1.000
_diffrn_measured_fraction_theta_max 1.000
_diffrn_measurement_device_type 'CCD area detector'
_diffrn_measurement_method 'phi and omega scans'
_diffrn_radiation_monochromator graphite
_diffrn_radiation_source 'fine-focus sealed tube'
_diffrn_radiation_type MoK\a
_diffrn_radiation_wavelength 0.71073
_diffrn_reflns_av_R_equivalents 0.1745
_diffrn_reflns_av_sigmaI/netI 0.1751
_diffrn_reflns_limit_h_max 19
_diffrn_reflns_limit_h_min -19
_diffrn_reflns_limit_k_max 10
_diffrn_reflns_limit_k_min -10
_diffrn_reflns_limit_l_max 28
_diffrn_reflns_limit_l_min -28
_diffrn_reflns_number 32396
_diffrn_reflns_theta_full 25.35
_diffrn_reflns_theta_max 25.35
_diffrn_reflns_theta_min 1.36
_exptl_absorpt_coefficient_mu 0.603
_exptl_absorpt_correction_T_max 0.9880
_exptl_absorpt_correction_T_min 0.9422
_exptl_absorpt_correction_type empirical
_exptl_absorpt_process_details SADABS
_exptl_crystal_colour COLORLESS
_exptl_crystal_density_diffrn 1.489
_exptl_crystal_density_method 'not measured'
_exptl_crystal_description PLATE
_exptl_crystal_F_000 1412
_exptl_crystal_size_max 0.10
_exptl_crystal_size_mid 0.05
_exptl_crystal_size_min 0.02
_platon_squeeze_details
;
The unit cell contains 8 chloroform molecules which have been treated
as a diffuse contribution to the overall scattering without specific
atom positions by SQUEEZE/PLATON
;
_refine_diff_density_max 0.376
_refine_diff_density_min -0.300
_refine_diff_density_rms 0.085
_refine_ls_extinction_method none
_refine_ls_goodness_of_fit_ref 1.017
_refine_ls_hydrogen_treatment constr
_refine_ls_matrix_type full
_refine_ls_number_parameters 300
_refine_ls_number_reflns 5612
_refine_ls_number_restraints 0
_refine_ls_restrained_S_all 1.017
_refine_ls_R_factor_all 0.2107
_refine_ls_R_factor_gt 0.1105
_refine_ls_shift/su_max 0.000
_refine_ls_shift/su_mean 0.000
_refine_ls_structure_factor_coef Fsqd
_refine_ls_weighting_details 'calc w=1/[\s^2^(Fo^2^)+(0.1400P)^2^+0.0000P] where P=(Fo^2^+2Fc^2^)/3'
_refine_ls_weighting_scheme calc
_refine_ls_wR_factor_gt 0.2835
_refine_ls_wR_factor_ref 0.3169
_reflns_number_gt 2193
_reflns_number_total 5612
_reflns_threshold_expression >2sigma(I)
_cod_data_source_file ja806183r_si_006.cif
_cod_data_source_block ky77s10p
_cod_depositor_comments
;
The following automatic conversions were performed:

'_exptl_absorpt_correction_type' value 'EMPIRICAL' changed to
'empirical' according to the built-in table from CIF Core dictionary
named 'cif_core.dic' version 2.4.1 from 2010-06-29.

Automatic conversion script
Id: cif_fix_values 1715 2011-07-08 13:25:40Z adriana 
;
_cod_original_cell_volume 3061.7(12)
_cod_database_code 4103856

loop_
_symmetry_equiv_pos_as_xyz
'x, y, z'
'-x+1/2, y+1/2, -z+1/2'
'-x, -y, -z'
'x-1/2, -y-1/2, z-1/2'

loop_
_atom_site_label
_atom_site_type_symbol
_atom_site_fract_x
_atom_site_fract_y
_atom_site_fract_z
_atom_site_U_iso_or_equiv
_atom_site_adp_type
_atom_site_occupancy
_atom_site_symmetry_multiplicity
_atom_site_calc_flag
_atom_site_refinement_flags
C1 C 1.2993(4) -0.3238(6) 1.0307(3) 0.0319(15) Uani 1 1 d .
H1A H 1.3576 -0.2896 1.0281 0.038 Uiso 1 1 calc R
C2 C 1.2951(4) -0.4993(6) 1.0272(2) 0.0301(15) Uani 1 1 d .
C3 C 1.2281(3) -0.5643(6) 1.0450(3) 0.0242(14) Uani 1 1 d .
C4 C 1.1728(4) -0.4555(7) 1.0688(3) 0.0351(16) Uani 1 1 d .
H4A H 1.1418 -0.5148 1.0923 0.042 Uiso 1 1 calc R
C5 C 1.1013(4) -0.3791(6) 1.0109(3) 0.0280(14) Uani 1 1 d .
H5A H 1.0394 -0.3877 1.0040 0.034 Uiso 1 1 calc R
C6 C 1.1359(4) -0.2912(6) 0.9666(2) 0.0250(13) Uani 1 1 d .
C7 C 1.2243(4) -0.2611(6) 0.9754(3) 0.0299(14) Uani 1 1 d .
O11 O 1.4065(3) -0.0900(5) 1.10200(18) 0.0373(11) Uani 1 1 d .
C11 C 1.2922(4) -0.2673(7) 1.0890(3) 0.0265(14) Uani 1 1 d .
O12 O 1.2688(3) -0.1222(5) 1.25171(18) 0.0401(11) Uani 1 1 d .
C12 C 1.3447(4) -0.1518(6) 1.1232(3) 0.0340(15) Uani 1 1 d .
C13 C 1.3346(4) -0.1088(7) 1.1779(3) 0.0342(16) Uani 1 1 d .
H13A H 1.3721 -0.0310 1.2017 0.041 Uiso 1 1 calc R
C14 C 1.2730(4) -0.1744(7) 1.1981(3) 0.0325(15) Uani 1 1 d .
C15 C 1.2156(4) -0.2882(7) 1.1632(3) 0.0354(16) Uani 1 1 d .
H15A H 1.1711 -0.3333 1.1763 0.043 Uiso 1 1 calc R
C16 C 1.2265(3) -0.3341(6) 1.1070(2) 0.0229(13) Uani 1 1 d .
C17 C 1.4596(4) 0.0327(8) 1.1351(4) 0.056(2) Uani 1 1 d .
H17A H 1.5009 0.0659 1.1147 0.084 Uiso 1 1 calc R
H17B H 1.4934 -0.0019 1.1764 0.084 Uiso 1 1 calc R
H17C H 1.4211 0.1187 1.1371 0.084 Uiso 1 1 calc R
C18 C 1.2130(5) -0.2008(7) 1.2787(3) 0.0471(18) Uani 1 1 d .
H18A H 1.2167 -0.1501 1.3169 0.071 Uiso 1 1 calc R
H18B H 1.2327 -0.3076 1.2869 0.071 Uiso 1 1 calc R
H18C H 1.1513 -0.1985 1.2508 0.071 Uiso 1 1 calc R
O21 O 1.3988(3) -0.8464(5) 0.9921(2) 0.0496(13) Uani 1 1 d .
C21 C 1.3533(4) -0.5892(7) 1.0101(3) 0.0369(16) Uani 1 1 d .
H21B H 1.4018 -0.5446 1.0014 0.044 Uiso 1 1 calc R
O22 O 1.1458(3) -0.7787(4) 1.0569(2) 0.0393(11) Uani 1 1 d .
C22 C 1.3394(4) -0.7464(7) 1.0058(3) 0.0392(17) Uani 1 1 d .
C23 C 1.2733(4) -0.8122(8) 1.0208(3) 0.0429(18) Uani 1 1 d .
H23A H 1.2650 -0.9201 1.0166 0.052 Uiso 1 1 calc R
C24 C 1.2170(4) -0.7259(7) 1.0424(3) 0.0406(17) Uani 1 1 d .
C25 C 1.4717(4) -0.7845(8) 0.9839(3) 0.0471(18) Uani 1 1 d .
H25A H 1.5054 -0.8654 0.9722 0.071 Uiso 1 1 calc R
H25B H 1.5093 -0.7367 1.0219 0.071 Uiso 1 1 calc R
H25C H 1.4532 -0.7067 0.9518 0.071 Uiso 1 1 calc R
C26 C 1.1301(5) -0.9387(7) 1.0484(3) 0.0458(19) Uani 1 1 d .
H26A H 1.0789 -0.9671 1.0601 0.069 Uiso 1 1 calc R
H26B H 1.1828 -0.9951 1.0736 0.069 Uiso 1 1 calc R
H26C H 1.1179 -0.9644 1.0055 0.069 Uiso 1 1 calc R
O31 O 1.1982(3) -0.0234(8) 0.8407(2) 0.080(2) Uani 1 1 d .
C31 C 1.2488(4) -0.1745(9) 0.9343(3) 0.049(2) Uani 1 1 d .
H31B H 1.3096 -0.1524 0.9413 0.059 Uiso 1 1 calc R
O32 O 1.0343(3) -0.0886(7) 0.8209(2) 0.0746(19) Uani 1 1 d .
C32 C 1.1830(4) -0.1204(9) 0.8828(3) 0.053(2) Uani 1 1 d .
C33 C 1.0903(5) -0.1391(9) 0.8721(3) 0.057(2) Uani 1 1 d .
C34 C 1.0750(4) -0.2306(7) 0.9182(3) 0.0378(17) Uani 1 1 d .
H34A H 1.0146 -0.2502 0.9137 0.045 Uiso 1 1 calc R
C35 C 1.3018(7) -0.0056(16) 0.8496(5) 0.154(6) Uani 1 1 d .
H35A H 1.3083 0.0572 0.8166 0.231 Uiso 1 1 calc R
H35B H 1.3277 -0.1073 0.8489 0.231 Uiso 1 1 calc R
H35C H 1.3326 0.0441 0.8887 0.231 Uiso 1 1 calc R
C36 C 0.9405(4) -0.1228(9) 0.8078(3) 0.057(2) Uani 1 1 d .
H36A H 0.9054 -0.0750 0.7691 0.086 Uiso 1 1 calc R
H36B H 0.9214 -0.0821 0.8404 0.086 Uiso 1 1 calc R
H36C H 0.9315 -0.2342 0.8049 0.086 Uiso 1 1 calc R

loop_
_atom_site_aniso_label
_atom_site_aniso_U_11
_atom_site_aniso_U_22
_atom_site_aniso_U_33
_atom_site_aniso_U_23
_atom_site_aniso_U_13
_atom_site_aniso_U_12
C1 0.020(3) 0.025(3) 0.058(4) -0.012(3) 0.023(3) -0.007(3)
C2 0.039(4) 0.029(3) 0.015(3) 0.005(3) -0.001(3) 0.010(3)
C3 0.013(3) 0.014(3) 0.042(4) -0.015(3) 0.004(3) -0.011(2)
C4 0.036(4) 0.020(3) 0.053(4) -0.002(3) 0.021(3) -0.009(3)
C5 0.028(3) 0.025(3) 0.035(4) -0.005(3) 0.016(3) -0.015(3)
C6 0.031(3) 0.029(3) 0.013(3) 0.002(2) 0.004(3) -0.007(3)
C7 0.040(4) 0.019(3) 0.032(4) 0.005(3) 0.013(3) 0.002(3)
O11 0.032(2) 0.048(3) 0.031(2) -0.008(2) 0.010(2) -0.015(2)
C11 0.022(3) 0.029(3) 0.026(3) 0.008(3) 0.005(3) 0.020(3)
O12 0.048(3) 0.041(3) 0.033(2) -0.004(2) 0.016(2) -0.010(2)
C12 0.052(4) 0.015(3) 0.036(4) 0.004(3) 0.017(3) -0.002(3)
C13 0.025(3) 0.034(4) 0.040(4) -0.020(3) 0.007(3) -0.014(3)
C14 0.041(4) 0.022(3) 0.039(4) -0.008(3) 0.019(3) 0.002(3)
C15 0.029(4) 0.032(4) 0.048(4) -0.009(3) 0.017(3) -0.003(3)
C16 0.012(3) 0.026(3) 0.023(3) 0.001(3) -0.004(2) -0.003(2)
C17 0.032(4) 0.060(5) 0.076(6) -0.026(4) 0.018(4) -0.025(4)
C18 0.059(5) 0.031(4) 0.054(5) 0.012(3) 0.023(4) 0.001(3)
O21 0.044(3) 0.027(2) 0.092(4) -0.001(2) 0.042(3) 0.007(2)
C21 0.031(4) 0.031(4) 0.050(4) 0.004(3) 0.016(3) -0.010(3)
O22 0.031(2) 0.020(2) 0.073(3) -0.002(2) 0.026(2) -0.0044(19)
C22 0.036(4) 0.031(4) 0.063(5) 0.004(3) 0.034(4) 0.016(3)
C23 0.036(4) 0.032(4) 0.063(5) 0.007(3) 0.019(4) 0.012(3)
C24 0.052(4) 0.030(4) 0.047(4) 0.000(3) 0.028(4) 0.001(3)
C25 0.045(4) 0.045(4) 0.061(5) -0.010(4) 0.030(4) 0.001(3)
C26 0.071(5) 0.021(3) 0.062(5) -0.024(3) 0.043(4) -0.018(3)
O31 0.017(2) 0.153(6) 0.062(3) 0.049(4) 0.003(2) -0.018(3)
C31 0.030(4) 0.088(6) 0.028(4) 0.013(4) 0.007(3) 0.006(4)
O32 0.020(2) 0.132(5) 0.057(3) 0.044(3) -0.006(2) -0.010(3)
C32 0.028(4) 0.088(6) 0.045(4) 0.027(4) 0.015(3) -0.011(4)
C33 0.051(5) 0.073(5) 0.032(4) -0.006(4) -0.005(4) -0.031(4)
C34 0.021(3) 0.039(4) 0.054(5) -0.010(3) 0.013(3) -0.013(3)
C35 0.093(8) 0.251(17) 0.119(10) 0.089(10) 0.036(7) -0.074(9)
C36 0.012(3) 0.075(5) 0.067(5) 0.008(4) -0.011(3) -0.009(3)

loop_
_atom_type_symbol
_atom_type_description
_atom_type_scat_dispersion_real
_atom_type_scat_dispersion_imag
_atom_type_scat_source
C C 0.0033 0.0016 'International Tables Vol C Tables 4.2.6.8 and 6.1.1.4'
H H 0.0000 0.0000 'International Tables Vol C Tables 4.2.6.8 and 6.1.1.4'
O O 0.0106 0.0060 'International Tables Vol C Tables 4.2.6.8 and 6.1.1.4'
Cl Cl 0.1484 0.1585 'International Tables Vol C Tables 4.2.6.8 and 6.1.1.4'

loop_
_geom_angle_atom_site_label_1
_geom_angle_atom_site_label_2
_geom_angle_atom_site_label_3
_geom_angle
C11 C1 C2 111.3(5)
C11 C1 C7 112.0(5)
C2 C1 C7 107.6(5)
C21 C2 C3 121.3(5)
C21 C2 C1 124.2(6)
C3 C2 C1 114.4(5)
C2 C3 C24 119.2(5)
C2 C3 C4 117.2(5)
C24 C3 C4 123.5(5)
C16 C4 C3 112.3(5)
C16 C4 C5 108.7(4)
C3 C4 C5 106.6(5)
C6 C5 C4 117.7(5)
C34 C6 C7 117.9(5)
C34 C6 C5 116.6(5)
C7 C6 C5 125.4(5)
C31 C7 C6 121.2(6)
C31 C7 C1 117.2(5)
C6 C7 C1 121.6(5)
C12 O11 C17 118.3(5)
C12 C11 C16 120.4(5)
C12 C11 C1 123.4(5)
C16 C11 C1 116.1(5)
C14 O12 C18 118.8(5)
O11 C12 C11 117.0(5)
O11 C12 C13 123.6(5)
C11 C12 C13 119.4(6)
C14 C13 C12 122.1(6)
C13 C14 O12 116.8(5)
C13 C14 C15 120.1(6)
O12 C14 C15 123.0(6)
C14 C15 C16 117.9(6)
C11 C16 C15 120.0(5)
C11 C16 C4 117.9(5)
C15 C16 C4 122.0(5)
C25 O21 C22 117.8(5)
C2 C21 C22 118.4(6)
C24 O22 C26 114.6(5)
C23 C22 C21 121.5(6)
C23 C22 O21 116.5(6)
C21 C22 O21 121.7(6)
C22 C23 C24 121.7(6)
O22 C24 C23 127.0(6)
O22 C24 C3 115.1(5)
C23 C24 C3 117.6(6)
C32 O31 C35 113.0(6)
C7 C31 C32 118.8(6)
C33 O32 C36 117.5(6)
O31 C32 C31 124.3(6)
O31 C32 C33 111.7(6)
C31 C32 C33 123.3(6)
O32 C33 C32 118.0(6)
O32 C33 C34 129.9(6)
C32 C33 C34 111.6(6)
C6 C34 C33 127.1(6)

loop_
_geom_bond_atom_site_label_1
_geom_bond_atom_site_label_2
_geom_bond_distance
C1 C11 1.490(8)
C1 C2 1.531(8)
C1 C7 1.535(8)
C2 C21 1.375(8)
C2 C3 1.393(8)
C3 C24 1.417(8)
C3 C4 1.525(8)
C4 C16 1.460(8)
C4 C5 1.590(8)
C5 C6 1.533(8)
C6 C34 1.327(8)
C6 C7 1.383(8)
C7 C31 1.377(8)
O11 C12 1.358(7)
O11 C17 1.419(7)
C11 C12 1.378(8)
C11 C16 1.384(8)
O12 C14 1.356(7)
O12 C18 1.430(7)
C12 C13 1.394(8)
C13 C14 1.355(8)
C14 C15 1.408(8)
C15 C16 1.440(8)
O21 C25 1.356(7)
O21 C22 1.404(7)
C21 C22 1.385(8)
O22 C24 1.373(7)
O22 C26 1.418(7)
C22 C23 1.348(8)
C23 C24 1.393(8)
O31 C32 1.380(8)
O31 C35 1.604(10)
C31 C32 1.386(9)
O32 C33 1.305(8)
O32 C36 1.455(7)
C32 C33 1.426(9)
C33 C34 1.426(9)

loop_
_platon_squeeze_void_nr
_platon_squeeze_void_average_x
_platon_squeeze_void_average_y
_platon_squeeze_void_average_z
_platon_squeeze_void_volume
_platon_squeeze_void_count_electrons
1 -0.250 -0.057 0.250 523.7 235.9
2 0.250 -0.016 0.750 523.7 235.6
